data_7009652
loop_
_publ_author_name
'Avent, Anthony G.'
'Bonafoux, Dominique'
'Eaborn, Colin'
'Hill, Michael S.'
'Hitchcock, Peter B.'
'Smith, J. David'

_publ_section_title
;
 Crowded organometallic compounds of the alkali metals with
 diphenylphosphino substituents in the organic group
;
_journal_issue 13
_journal_name_full 'Journal of the Chemical Society, Dalton Transactions'
_journal_page_first 2183
_journal_paper_doi 10.1039/b002488k
_journal_year 2000
_chemical_formula_structural '[Na{C(SiMe3)2(SiMe2PPh2)}]'
_chemical_formula_sum 'C21 H34 Na P Si3'
_chemical_formula_weight 424.71
_chemical_name_systematic
; 
 ? 
;
_space_group_IT_number 19
_symmetry_cell_setting orthorhombic
_symmetry_space_group_name_Hall 'P 2ac 2ab'
_symmetry_space_group_name_H-M 'P 21 21 21'
_atom_sites_solution_hydrogens geom
_atom_sites_solution_primary direct
_atom_sites_solution_secondary difmap
_audit_creation_method SHELXL
_cell_angle_alpha 90.00
_cell_angle_beta 90.00
_cell_angle_gamma 90.00
_cell_formula_units_Z 4
_cell_length_a 10.770(2)
_cell_length_b 13.683(2)
_cell_length_c 16.542(4)
_cell_measurement_reflns_used 25
_cell_measurement_temperature 173(2)
_cell_measurement_theta_max 10
_cell_measurement_theta_min 7
_cell_volume 2437.7(8)
_computing_cell_refinement 'Enraf-Nonius CAD4'
_computing_data_collection 'Enraf-Nonius CAD4'
_computing_molecular_graphics 'CAMERON (Watkin and Pearce,1993)'
_computing_publication_material SHELXL-93
_computing_structure_refinement 'SHELXL-93 (Sheldrick, 1993)'
_computing_structure_solution 'SHELXS-86 (Sheldrick, 1990)'
_diffrn_ambient_temperature 173(2)
_diffrn_measurement_device ' Enraf-Nonius CAD4'
_diffrn_measurement_method \w--2\q
_diffrn_radiation_monochromator graphite
_diffrn_radiation_source 'fine-focus sealed tube'
_diffrn_radiation_type MoK\a
_diffrn_radiation_wavelength 0.71073
_diffrn_reflns_av_R_equivalents 0.0400
_diffrn_reflns_av_sigmaI/netI 0.0954
_diffrn_reflns_limit_h_max 12
_diffrn_reflns_limit_h_min 0
_diffrn_reflns_limit_k_max 16
_diffrn_reflns_limit_k_min 0
_diffrn_reflns_limit_l_max 19
_diffrn_reflns_limit_l_min -19
_diffrn_reflns_number 4699
_diffrn_reflns_theta_max 24.97
_diffrn_reflns_theta_min 2.26
_diffrn_standards_decay_% 0
_diffrn_standards_interval_time 120
_diffrn_standards_number 2
_exptl_absorpt_coefficient_mu 0.282
_exptl_absorpt_correction_T_max 1.00
_exptl_absorpt_correction_T_min 0.95
_exptl_absorpt_correction_type empirical
_exptl_crystal_density_diffrn 1.157
_exptl_crystal_F_000 912
_exptl_crystal_size_max 0.3
_exptl_crystal_size_mid 0.2
_exptl_crystal_size_min 0.15
_refine_diff_density_max 0.269
_refine_diff_density_min -0.225
_refine_diff_density_rms 0.057
_refine_ls_abs_structure_details 'Flack H D (1983), Acta Cryst. A39, 876-881'
_refine_ls_abs_structure_Flack 0.04(17)
_refine_ls_extinction_method none
_refine_ls_goodness_of_fit_all 0.992
_refine_ls_goodness_of_fit_obs 0.999
_refine_ls_hydrogen_treatment riding
_refine_ls_matrix_type full
_refine_ls_number_parameters 337
_refine_ls_number_reflns 4284
_refine_ls_number_restraints 0
_refine_ls_restrained_S_all 0.992
_refine_ls_restrained_S_obs 0.999
_refine_ls_R_factor_all 0.0759
_refine_ls_R_factor_obs 0.0494
_refine_ls_shift/esd_max 0.000
_refine_ls_shift/esd_mean 0.000
_refine_ls_structure_factor_coef Fsqd
_refine_ls_weighting_details 'w=1/[\s^2^(Fo^2^)+(0.0351P)^2^+0.0000P] where P=(Fo^2^+2Fc^2^)/3'
_refine_ls_weighting_scheme calc
_refine_ls_wR_factor_all 0.1086
_refine_ls_wR_factor_obs 0.0957
_reflns_number_observed 3347
_reflns_number_total 4284
_reflns_observed_criterion >2sigma(I)
_cod_data_source_file b002488k.txt
_cod_data_source_block sep1198
_cod_depositor_comments
;
The following automatic conversions were performed:

'_refine_ls_weighting_scheme' value 'calc
w=1/[\s^2^(Fo^2^)+(0.0351P)^2^+0.0000P] where P=(Fo^2^+2Fc^2^)/3' was
changed to 'calc'. New tag '_refine_ls_weighting_details' was
created. The value of the new tag was set to
'w=1/[\s^2^(Fo^2^)+(0.0351P)^2^+0.0000P] where P=(Fo^2^+2Fc^2^)/3'.

Automatic conversion script
Id: cif_fix_values 3143 2015-03-26 13:38:13Z robertas 
;
_cod_original_sg_symbol_H-M P2(1)2(1)2(1)
_cod_database_code 7009652

loop_
_symmetry_equiv_pos_as_xyz
'x, y, z'
'-x+1/2, -y, z+1/2'
'x+1/2, -y+1/2, -z'
'-x, y+1/2, -z+1/2'

loop_
_atom_site_aniso_label
_atom_site_aniso_U_11
_atom_site_aniso_U_22
_atom_site_aniso_U_33
_atom_site_aniso_U_23
_atom_site_aniso_U_13
_atom_site_aniso_U_12
Na 0.0283(10) 0.0307(11) 0.0478(11) 0.0090(10) 0.0099(9) 0.0046(9)
P 0.0222(6) 0.0190(6) 0.0189(5) -0.0007(5) 0.0002(5) 0.0029(5)
Si1 0.0199(6) 0.0250(7) 0.0235(6) -0.0006(6) 0.0025(5) -0.0015(6)
Si2 0.0306(7) 0.0258(7) 0.0173(6) -0.0011(5) -0.0016(5) 0.0023(6)
Si3 0.0199(6) 0.0245(6) 0.0170(5) 0.0004(5) -0.0008(5) 0.0012(5)
C1 0.017(2) 0.023(2) 0.020(2) 0.003(2) -0.002(2) 0.003(2)
C2 0.042(3) 0.029(3) 0.055(4) -0.009(3) 0.007(3) -0.007(3)
C3 0.024(3) 0.044(4) 0.059(4) -0.004(3) 0.005(3) -0.002(3)
C4 0.059(4) 0.039(3) 0.038(3) 0.009(3) -0.002(3) -0.017(3)
C5 0.053(4) 0.034(3) 0.030(3) -0.006(3) -0.009(3) -0.004(3)
C6 0.046(4) 0.042(3) 0.040(3) -0.001(3) -0.019(3) 0.008(3)
C7 0.075(4) 0.048(4) 0.022(3) -0.007(3) 0.016(3) 0.001(4)
C8 0.025(3) 0.038(3) 0.042(3) 0.011(3) 0.007(2) 0.012(2)
C9 0.034(3) 0.043(3) 0.021(2) 0.008(2) -0.006(2) -0.011(3)
C10 0.021(2) 0.017(2) 0.019(2) 0.003(2) 0.004(2) -0.002(2)
C11 0.025(2) 0.028(3) 0.029(2) 0.001(2) -0.001(2) 0.000(2)
C12 0.024(3) 0.040(3) 0.038(3) 0.010(3) 0.003(2) 0.007(2)
C13 0.029(3) 0.032(3) 0.054(3) 0.020(3) 0.012(3) 0.013(2)
C14 0.042(3) 0.019(3) 0.041(3) 0.000(2) 0.021(3) 0.006(2)
C15 0.032(3) 0.026(3) 0.023(3) -0.001(2) 0.004(2) -0.005(2)
C16 0.025(2) 0.016(2) 0.023(2) -0.001(2) -0.002(2) -0.001(2)
C17 0.029(3) 0.028(3) 0.030(2) 0.006(2) 0.002(2) 0.001(2)
C18 0.036(3) 0.040(3) 0.026(2) 0.005(2) 0.006(2) -0.005(3)
C19 0.044(3) 0.036(3) 0.024(3) 0.008(2) -0.004(2) -0.004(3)
C20 0.033(3) 0.029(3) 0.037(3) 0.007(2) -0.009(2) 0.007(3)
C21 0.033(3) 0.032(3) 0.024(2) 0.000(2) 0.000(2) 0.006(2)

loop_
_atom_site_label
_atom_site_type_symbol
_atom_site_fract_x
_atom_site_fract_y
_atom_site_fract_z
_atom_site_U_iso_or_equiv
_atom_site_thermal_displace_type
_atom_site_occupancy
_atom_site_calc_flag
_atom_site_refinement_flags
_atom_site_disorder_group
Na Na 0.4861(2) 0.49527(14) 0.82396(12) 0.0356(5) Uani 1 d . .
M1 C 0.6282 0.6017 0.7293 0.000 Uiso 0.00 d P .
P P 0.41789(10) 0.77001(8) 0.72995(7) 0.0200(3) Uani 1 d . .
Si1 Si 0.19962(11) 0.48957(9) 0.87170(7) 0.0228(3) Uani 1 d . .
Si2 Si 0.35471(12) 0.65460(9) 0.95316(7) 0.0246(3) Uani 1 d . .
Si3 Si 0.25096(11) 0.67594(8) 0.77734(7) 0.0205(3) Uani 1 d . .
C1 C 0.2961(4) 0.5983(3) 0.8606(2) 0.0201(9) Uani 1 d . .
C2 C 0.2303(6) 0.3932(4) 0.7944(4) 0.0421(14) Uani 1 d . .
H2A H 0.1789(53) 0.3397(41) 0.7965(32) 0.063 Uiso 1 d . .
H2B H 0.3094(57) 0.3782(42) 0.7942(34) 0.063 Uiso 1 d . .
H2C H 0.2118(56) 0.4139(40) 0.7434(34) 0.063 Uiso 1 d . .
C3 C 0.0285(5) 0.5109(5) 0.8679(4) 0.0424(13) Uani 1 d . .
H3A H -0.0154(55) 0.4531(44) 0.8780(34) 0.064 Uiso 1 d . .
H3B H -0.0043(53) 0.5356(42) 0.8168(34) 0.064 Uiso 1 d . .
H3C H 0.0024(54) 0.5616(42) 0.9052(34) 0.064 Uiso 1 d . .
C4 C 0.2255(6) 0.4242(4) 0.9695(4) 0.045(2) Uani 1 d . .
H4A H 0.1911(56) 0.3643(44) 0.9673(34) 0.068 Uiso 1 d . .
H4B H 0.1832(61) 0.4477(46) 1.0118(36) 0.068 Uiso 1 d . .
H4C H 0.3058(60) 0.4308(44) 0.9902(35) 0.068 Uiso 1 d . .
C5 C 0.3940(6) 0.7883(4) 0.9439(3) 0.0389(14) Uani 1 d . .
H5A H 0.4363(50) 0.8076(40) 0.9920(33) 0.058 Uiso 1 d . .
H5B H 0.3199(53) 0.8218(42) 0.9380(31) 0.058 Uiso 1 d . .
H5C H 0.4496(53) 0.8010(43) 0.9086(32) 0.058 Uiso 1 d . .
C6 C 0.5018(6) 0.5946(5) 0.9894(4) 0.0428(15) Uani 1 d . .
H6A H 0.5237(54) 0.6156(44) 1.0390(35) 0.064 Uiso 1 d . .
H6B H 0.5662(56) 0.6064(46) 0.9563(36) 0.064 Uiso 1 d . .
H6C H 0.4878(54) 0.5285(46) 1.0034(34) 0.064 Uiso 1 d . .
C7 C 0.2471(7) 0.6559(5) 1.0420(3) 0.048(2) Uani 1 d . .
H7A H 0.2837(54) 0.6896(43) 1.0841(35) 0.073 Uiso 1 d . .
H7B H 0.2303(60) 0.5970(45) 1.0601(35) 0.073 Uiso 1 d . .
H7C H 0.1632(62) 0.6836(44) 1.0326(35) 0.073 Uiso 1 d . .
C8 C 0.1279(5) 0.7696(4) 0.8000(3) 0.0352(13) Uani 1 d . .
H8A H 0.1028(44) 0.8100(41) 0.7545(30) 0.053 Uiso 1 d . .
H8B H 0.1558(48) 0.8153(39) 0.8364(31) 0.053 Uiso 1 d . .
H8C H 0.0634(47) 0.7399(40) 0.8188(32) 0.053 Uiso 1 d . .
C9 C 0.1938(5) 0.6091(4) 0.6852(3) 0.0327(12) Uani 1 d . .
H9A H 0.1795(48) 0.6491(37) 0.6447(32) 0.049 Uiso 1 d . .
H9B H 0.1154(50) 0.5781(38) 0.6956(31) 0.049 Uiso 1 d . .
H9C H 0.2599(48) 0.5565(36) 0.6687(30) 0.049 Uiso 1 d . .
C10 C 0.5370(4) 0.6748(3) 0.7257(2) 0.0190(9) Uani 1 d . .
C11 C 0.6305(4) 0.6780(3) 0.7830(3) 0.0274(10) Uani 1 d . .
H11 H 0.6363(40) 0.7351(34) 0.8184(26) 0.033 Uiso 1 d . .
C12 C 0.7210(4) 0.6057(4) 0.7869(3) 0.0342(12) Uani 1 d . .
H12 H 0.7916(46) 0.6153(33) 0.8280(28) 0.041 Uiso 1 d . .
C13 C 0.7188(5) 0.5300(4) 0.7330(3) 0.0384(14) Uani 1 d . .
H13 H 0.7776(45) 0.4838(36) 0.7412(29) 0.046 Uiso 1 d . .
C14 C 0.6265(5) 0.5249(3) 0.6756(3) 0.0338(12) Uani 1 d . .
H14 H 0.6244(45) 0.4735(35) 0.6403(28) 0.041 Uiso 1 d . .
C15 C 0.5355(5) 0.5967(4) 0.6722(3) 0.0271(11) Uani 1 d . .
H15 H 0.4791(44) 0.5949(35) 0.6371(27) 0.032 Uiso 1 d . .
C16 C 0.3873(4) 0.7956(3) 0.6227(2) 0.0217(10) Uani 1 d . .
C17 C 0.4768(5) 0.7834(4) 0.5629(3) 0.0289(11) Uani 1 d . .
H17 H 0.5498(44) 0.7571(34) 0.5768(27) 0.035 Uiso 1 d . .
C18 C 0.4533(5) 0.8111(4) 0.4839(3) 0.0341(12) Uani 1 d . .
H18 H 0.5153(45) 0.7931(38) 0.4486(27) 0.041 Uiso 1 d . .
C19 C 0.3428(5) 0.8531(4) 0.4625(3) 0.0345(12) Uani 1 d . .
H19 H 0.3234(46) 0.8720(36) 0.4155(30) 0.041 Uiso 1 d . .
C20 C 0.2538(5) 0.8683(3) 0.5213(3) 0.0331(12) Uani 1 d . .
H20 H 0.1803(47) 0.8967(36) 0.5111(28) 0.040 Uiso 1 d . .
C21 C 0.2763(4) 0.8407(4) 0.6003(3) 0.0296(11) Uani 1 d . .
H21 H 0.2114(42) 0.8432(34) 0.6383(26) 0.036 Uiso 1 d . .

loop_
_atom_type_symbol
_atom_type_description
_atom_type_scat_dispersion_real
_atom_type_scat_dispersion_imag
_atom_type_scat_source
C C 0.0033 0.0016 'International Tables Vol C Tables 4.2.6.8 and 6.1.1.4'
H H 0.0000 0.0000 'International Tables Vol C Tables 4.2.6.8 and 6.1.1.4'
Na Na 0.0362 0.0249 'International Tables Vol C Tables 4.2.6.8 and 6.1.1.4'
P P 0.1023 0.0942 'International Tables Vol C Tables 4.2.6.8 and 6.1.1.4'
Si Si 0.0817 0.0704 'International Tables Vol C Tables 4.2.6.8 and 6.1.1.4'

loop_
_geom_angle_atom_site_label_1
_geom_angle_atom_site_label_2
_geom_angle_atom_site_label_3
_geom_angle
_geom_angle_site_symmetry_1
_geom_angle_site_symmetry_3
_geom_angle_publ_flag
C1 Na M1 107.56(11) . . ?
C1 Na C14 122.58(15) . . ?
M1 Na C14 28.17(10) . . ?
C1 Na C15 95.04(14) . . ?
M1 Na C15 28.11(10) . . ?
C14 Na C15 27.55(13) . . ?
C1 Na C13 135.16(15) . . ?
M1 Na C13 27.88(9) . . ?
C14 Na C13 27.10(15) . . ?
C15 Na C13 48.09(14) . . ?
C1 Na C10 79.82(13) . . ?
M1 Na C10 27.91(8) . . ?
C14 Na C10 48.18(12) . . ?
C15 Na C10 27.11(12) . . ?
C13 Na C10 55.79(12) . . ?
C1 Na C12 116.37(15) . . ?
M1 Na C12 27.31(10) . . ?
C14 Na C12 47.29(15) . . ?
C15 Na C12 55.42(14) . . ?
C13 Na C12 26.44(14) . . ?
C10 Na C12 47.46(12) . . ?
C1 Na C11 90.53(14) . . ?
M1 Na C11 26.96(9) . . ?
C14 Na C11 55.13(14) . . ?
C15 Na C11 47.13(13) . . ?
C13 Na C11 46.97(14) . . ?
C10 Na C11 26.58(11) . . ?
C12 Na C11 26.64(12) . . ?
C1 Na C6 65.65(15) . . ?
M1 Na C6 104.75(14) . . ?
C14 Na C6 131.6(2) . . ?
C15 Na C6 123.3(2) . . ?
C13 Na C6 109.7(2) . . ?
C10 Na C6 96.4(2) . . ?
C12 Na C6 85.0(2) . . ?
C11 Na C6 78.7(2) . . ?
C1 Na C2 65.05(15) . . ?
M1 Na C2 131.82(13) . . ?
C14 Na C2 112.8(2) . . ?
C15 Na C2 103.8(2) . . ?
C13 Na C2 137.5(2) . . ?
C10 Na C2 116.26(15) . . ?
C12 Na C2 158.9(2) . . ?
C11 Na C2 142.0(2) . . ?
C6 Na C2 112.8(2) . . ?
C1 Na P 144.27(12) . 4_646 ?
M1 Na P 99.81(6) . 4_646 ?
C14 Na P 75.24(10) . 4_646 ?
C15 Na P 98.70(11) . 4_646 ?
C13 Na P 75.70(11) . 4_646 ?
C10 Na P 123.37(10) . 4_646 ?
C12 Na P 98.48(11) . 4_646 ?
C11 Na P 122.65(10) . 4_646 ?
C6 Na P 128.72(13) . 4_646 ?
C2 Na P 79.65(11) . 4_646 ?
C11 M1 C14 179.7(3) . . ?
C11 M1 C15 119.8(3) . . ?
C14 M1 C15 60.6(3) . . ?
C11 M1 C12 60.6(3) . . ?
C14 M1 C12 119.0(3) . . ?
C15 M1 C12 179.4(3) . . ?
C11 M1 C13 119.8(3) . . ?
C14 M1 C13 59.8(3) . . ?
C15 M1 C13 120.4(3) . . ?
C12 M1 C13 59.2(3) . . ?
C11 M1 C10 59.8(2) . . ?
C14 M1 C10 120.5(3) . . ?
C15 M1 C10 59.9(3) . . ?
C12 M1 C10 120.5(3) . . ?
C13 M1 C10 179.6(3) . . ?
C11 M1 Na 92.6(2) . . ?
C14 M1 Na 87.4(2) . . ?
C15 M1 Na 87.7(2) . . ?
C12 M1 Na 91.9(2) . . ?
C13 M1 Na 89.5(2) . . ?
C10 M1 Na 90.7(2) . . ?
C10 P C16 102.9(2) . . ?
C10 P Si3 99.19(13) . . ?
C16 P Si3 106.84(15) . . ?
C10 P Na 115.19(13) . 4_656 ?
C16 P Na 68.01(14) . 4_656 ?
Si3 P Na 145.60(6) . 4_656 ?
C1 Si1 C2 114.0(2) . . ?
C1 Si1 C3 115.6(2) . . ?
C2 Si1 C3 105.2(3) . . ?
C1 Si1 C4 113.1(2) . . ?
C2 Si1 C4 103.2(3) . . ?
C3 Si1 C4 104.5(3) . . ?
C1 Si2 C7 116.6(3) . . ?
C1 Si2 C6 111.9(2) . . ?
C7 Si2 C6 106.0(3) . . ?
C1 Si2 C5 114.8(2) . . ?
C7 Si2 C5 101.2(3) . . ?
C6 Si2 C5 105.1(3) . . ?
C1 Si3 C8 116.0(2) . . ?
C1 Si3 C9 114.8(2) . . ?
C8 Si3 C9 105.2(3) . . ?
C1 Si3 P 111.81(15) . . ?
C8 Si3 P 103.4(2) . . ?
C9 Si3 P 104.3(2) . . ?
Si3 C1 Si1 113.8(2) . . ?
Si3 C1 Si2 118.9(2) . . ?
Si1 C1 Si2 117.2(2) . . ?
Si3 C1 Na 111.0(2) . . ?
Si1 C1 Na 91.7(2) . . ?
Si2 C1 Na 98.9(2) . . ?
Si1 C2 Na 74.5(2) . . ?
Si2 C6 Na 82.1(2) . . ?
C11 C10 C15 118.0(4) . . ?
C11 C10 M1 58.9(3) . . ?
C15 C10 M1 59.1(3) . . ?
C11 C10 P 117.5(3) . . ?
C15 C10 P 124.4(3) . . ?
M1 C10 P 175.4(3) . . ?
C11 C10 Na 77.7(3) . . ?
C15 C10 Na 73.3(2) . . ?
M1 C10 Na 61.35(14) . . ?
P C10 Na 115.8(2) . . ?
M1 C11 C10 61.2(3) . . ?
M1 C11 C12 60.1(3) . . ?
C10 C11 C12 121.3(4) . . ?
M1 C11 Na 60.4(2) . . ?
C10 C11 Na 75.7(2) . . ?
C12 C11 Na 76.2(3) . . ?
C13 C12 M1 60.5(3) . . ?
C13 C12 C11 119.8(5) . . ?
M1 C12 C11 59.3(3) . . ?
C13 C12 Na 74.8(3) . . ?
M1 C12 Na 60.8(2) . . ?
C11 C12 Na 77.1(3) . . ?
C12 C13 C14 120.1(5) . . ?
C12 C13 M1 60.3(3) . . ?
C14 C13 M1 59.8(3) . . ?
C12 C13 Na 78.8(3) . . ?
C14 C13 Na 74.4(3) . . ?
M1 C13 Na 62.6(2) . . ?
M1 C14 C13 60.4(3) . . ?
M1 C14 C15 59.7(3) . . ?
C13 C14 C15 120.1(5) . . ?
M1 C14 Na 64.5(2) . . ?
C13 C14 Na 78.5(3) . . ?
C15 C14 Na 76.5(3) . . ?
M1 C15 C14 59.7(3) . . ?
M1 C15 C10 61.0(3) . . ?
C14 C15 C10 120.7(5) . . ?
M1 C15 Na 64.2(2) . . ?
C14 C15 Na 76.0(3) . . ?
C10 C15 Na 79.6(3) . . ?
C17 C16 C21 117.3(4) . . ?
C17 C16 P 122.6(3) . . ?
C21 C16 P 119.6(3) . . ?
C18 C17 C16 120.8(5) . . ?
C19 C18 C17 121.2(5) . . ?
C18 C19 C20 119.0(5) . . ?
C21 C20 C19 120.2(5) . . ?
C20 C21 C16 121.5(4) . . ?

loop_
_geom_bond_atom_site_label_1
_geom_bond_atom_site_label_2
_geom_bond_distance
_geom_bond_site_symmetry_2
_geom_bond_publ_flag
Na C1 2.558(4) . ?
Na M1 2.630(2) . ?
Na C14 2.911(5) . ?
Na C15 2.918(5) . ?
Na C13 2.961(5) . ?
Na C10 2.996(4) . ?
Na C12 3.010(5) . ?
Na C11 3.021(5) . ?
Na C6 3.060(6) . ?
Na C2 3.128(6) . ?
Na P 3.371(2) 4_646 ?
M1 C11 1.371(5) . ?
M1 C14 1.376(5) . ?
M1 C15 1.376(5) . ?
M1 C12 1.382(5) . ?
M1 C13 1.385(5) . ?
M1 C10 1.403(4) . ?
P C10 1.830(4) . ?
P C16 1.839(4) . ?
P Si3 2.346(2) . ?
P Na 3.371(2) 4_656 ?
Si1 C1 1.823(4) . ?
Si1 C2 1.867(6) . ?
Si1 C3 1.867(5) . ?
Si1 C4 1.870(6) . ?
Si2 C1 1.827(4) . ?
Si2 C7 1.871(6) . ?
Si2 C6 1.883(6) . ?
Si2 C5 1.883(6) . ?
Si3 C1 1.807(4) . ?
Si3 C8 1.881(5) . ?
Si3 C9 1.881(5) . ?
C10 C11 1.384(6) . ?
C10 C15 1.388(6) . ?
C11 C12 1.390(6) . ?
C12 C13 1.366(7) . ?
C13 C14 1.377(7) . ?
C14 C15 1.388(7) . ?
C16 C17 1.390(6) . ?
C16 C21 1.396(6) . ?
C17 C18 1.385(6) . ?
C18 C19 1.368(7) . ?
C19 C20 1.381(8) . ?
C20 C21 1.381(6) . ?
